data_7002103
loop_
_publ_author_name
'Fu, Ching-Feng'
'Chang, Yung-Hung'
'Liu, Yi-Hong'
'Peng, Shei-Ming'
'Elsevier, Cornelis J.'
'Chen, Jwu-Ting'
'Liu, Shiuh-Tzung'

_publ_section_title
;
 Coordination chemistry and catalytic activity of N-heterocyclic
 carbene iridium(i) complexes
;
_journal_issue 35
_journal_name_full 'Dalton Transactions'
_journal_page_first 6991
_journal_paper_doi 10.1039/b906016b
_journal_year 2009
_chemical_formula_sum 'C9 H14 Cl Ir N2 O2'
_chemical_formula_weight 409.87
_chemical_name_systematic
;
?
;
_space_group_IT_number 14
_symmetry_cell_setting monoclinic
_symmetry_space_group_name_Hall '-P 2ybc'
_symmetry_space_group_name_H-M 'P 1 21/c 1'
_atom_sites_solution_hydrogens geom
_atom_sites_solution_primary direct
_atom_sites_solution_secondary difmap
_audit_creation_method SHELXL-97
_cell_angle_alpha 90.00
_cell_angle_beta 107.2710(10)
_cell_angle_gamma 90.00
_cell_formula_units_Z 4
_cell_length_a 13.2977(2)
_cell_length_b 8.0898(2)
_cell_length_c 12.7385(3)
_cell_measurement_reflns_used 37176
_cell_measurement_temperature 295(2)
_cell_measurement_theta_max 27.5
_cell_measurement_theta_min 1
_cell_volume 1308.57(5)
_computing_cell_refinement 'HKL Denzo & Scalepack (Otwinowski & Minor)'
_computing_data_collection 'COLLECT (Nonius BV)'
_computing_data_reduction 'HKL Denzo & Scalepack (Otwinowski & Minor)'
_computing_molecular_graphics SHELXTL
_computing_publication_material SHELXTL
_computing_structure_refinement 'SHELXL-97 (Sheldrick, 1997)'
_computing_structure_solution 'SHELXS-97 (Sheldrick, 1990)'
_diffrn_ambient_temperature 295(2)
_diffrn_measured_fraction_theta_full 0.995
_diffrn_measured_fraction_theta_max 0.995
_diffrn_measurement_device_type 'Nonius KappaCCD'
_diffrn_measurement_method CCD
_diffrn_radiation_monochromator graphite
_diffrn_radiation_source 'fine-focus sealed tube'
_diffrn_radiation_type MoK\a
_diffrn_radiation_wavelength 0.71073
_diffrn_reflns_av_R_equivalents 0.1176
_diffrn_reflns_av_sigmaI/netI 0.0794
_diffrn_reflns_limit_h_max 17
_diffrn_reflns_limit_h_min -17
_diffrn_reflns_limit_k_max 10
_diffrn_reflns_limit_k_min -9
_diffrn_reflns_limit_l_max 16
_diffrn_reflns_limit_l_min -16
_diffrn_reflns_number 9649
_diffrn_reflns_theta_full 27.44
_diffrn_reflns_theta_max 27.44
_diffrn_reflns_theta_min 1.60
_exptl_absorpt_coefficient_mu 10.391
_exptl_absorpt_correction_T_max 0.860
_exptl_absorpt_correction_T_min 0.254
_exptl_absorpt_correction_type multi-scan
_exptl_absorpt_process_details
;
multi-scan from symmetry-related measurements
Sortav (Blessing 1995)
;
_exptl_crystal_density_diffrn 2.080
_exptl_crystal_density_method 'not measured'
_exptl_crystal_F_000 768
_exptl_crystal_size_max 0.20
_exptl_crystal_size_mid 0.15
_exptl_crystal_size_min 0.10
_refine_diff_density_max 2.065
_refine_diff_density_min -2.028
_refine_diff_density_rms 0.299
_refine_ls_extinction_coef 0.0057(8)
_refine_ls_extinction_expression Fc^*^=kFc[1+0.001xFc^2^\l^3^/sin(2\q)]^-1/4^
_refine_ls_extinction_method SHELXL
_refine_ls_goodness_of_fit_ref 1.059
_refine_ls_hydrogen_treatment constr
_refine_ls_matrix_type full
_refine_ls_number_parameters 137
_refine_ls_number_reflns 2978
_refine_ls_number_restraints 0
_refine_ls_restrained_S_all 1.059
_refine_ls_R_factor_all 0.0713
_refine_ls_R_factor_gt 0.0593
_refine_ls_shift/su_max 0.002
_refine_ls_shift/su_mean 0.000
_refine_ls_structure_factor_coef Fsqd
_refine_ls_weighting_details 'calc w=1/[\s^2^(Fo^2^)+(0.0911P)^2^+0.5508P] where P=(Fo^2^+2Fc^2^)/3'
_refine_ls_weighting_scheme calc
_refine_ls_wR_factor_gt 0.1466
_refine_ls_wR_factor_ref 0.1638
_reflns_number_gt 2340
_reflns_number_total 2978
_reflns_threshold_expression >2sigma(I)
_cod_data_source_file b906016b.txt
_cod_data_source_block ic12411
_cod_depositor_comments
;
The following automatic conversions were performed:
'_symmetry_cell_setting' value 'Monoclinic' changed to 'monoclinic'
according to '/home/saulius/struct/CIF-dictionaries/cif_core.dic'
dictionary named 'cif_core.dic' version 2.4.1 from 2010-06-29.

Automatic conversion script
Id: cif_fix_enum 1527 2010-12-29 10:47:43Z saulius 
;
_cod_original_sg_symbol_H-M P2(1)/c
_cod_database_code 7002103

loop_
_symmetry_equiv_pos_as_xyz
'x, y, z'
'-x, y+1/2, -z+1/2'
'-x, -y, -z'
'x, -y-1/2, z-1/2'

loop_
_atom_site_label
_atom_site_type_symbol
_atom_site_fract_x
_atom_site_fract_y
_atom_site_fract_z
_atom_site_U_iso_or_equiv
_atom_site_adp_type
_atom_site_occupancy
_atom_site_symmetry_multiplicity
_atom_site_calc_flag
_atom_site_refinement_flags
_atom_site_disorder_assembly
_atom_site_disorder_group
Ir1 Ir 0.71642(2) 0.07164(4) 0.72454(2) 0.0607(2) Uani 1 1 d . . .
Cl1 Cl 0.8642(2) -0.0709(3) 0.7056(2) 0.0779(7) Uani 1 1 d . . .
O1 O 0.6143(10) 0.0610(13) 0.4794(8) 0.124(4) Uani 1 1 d . . .
O2 O 0.5320(9) 0.240(2) 0.7570(9) 0.171(5) Uani 1 1 d . . .
N1 N 0.8719(5) 0.1944(10) 0.9344(5) 0.0666(18) Uani 1 1 d . . .
N2 N 0.7863(6) -0.0102(11) 0.9701(6) 0.0659(17) Uani 1 1 d . . .
C1 C 0.6514(10) 0.0644(14) 0.5716(12) 0.086(4) Uani 1 1 d . . .
C2 C 0.7993(7) 0.0861(10) 0.8935(8) 0.057(2) Uani 1 1 d . . .
C3 C 0.6068(10) 0.1753(17) 0.7448(9) 0.103(4) Uani 1 1 d . . .
C4 C 0.9188(7) 0.1725(13) 1.0541(7) 0.075(3) Uani 1 1 d . . .
H4A H 0.9120 0.2720 1.0939 0.090 Uiso 1 1 calc R . .
H4B H 0.9926 0.1422 1.0723 0.090 Uiso 1 1 calc R . .
C5 C 0.8544(9) 0.0346(15) 1.0785(8) 0.081(3) Uani 1 1 d . . .
H5A H 0.8985 -0.0576 1.1130 0.097 Uiso 1 1 calc R . .
H5B H 0.8136 0.0713 1.1258 0.097 Uiso 1 1 calc R . .
C6 C 0.9063(8) 0.3263(13) 0.8756(8) 0.075(3) Uani 1 1 d . . .
H6A H 0.8926 0.2936 0.7994 0.091 Uiso 1 1 calc R . .
H6B H 0.9818 0.3402 0.9067 0.091 Uiso 1 1 calc R . .
C7 C 0.8553(10) 0.4844(18) 0.8792(10) 0.097(3) Uani 1 1 d . . .
H7A H 0.8817 0.5652 0.8389 0.145 Uiso 1 1 calc R . .
H7B H 0.8698 0.5195 0.9543 0.145 Uiso 1 1 calc R . .
H7C H 0.7806 0.4728 0.8469 0.145 Uiso 1 1 calc R . .
C8 C 0.7101(8) -0.1449(14) 0.9587(8) 0.080(3) Uani 1 1 d . . .
H8A H 0.7463 -0.2436 0.9939 0.096 Uiso 1 1 calc R . .
H8B H 0.6781 -0.1692 0.8814 0.096 Uiso 1 1 calc R . .
C9 C 0.6271(13) -0.0997(18) 1.0095(15) 0.120(5) Uani 1 1 d . . .
H9A H 0.5781 -0.1895 1.0011 0.181 Uiso 1 1 calc R . .
H9B H 0.5906 -0.0030 0.9740 0.181 Uiso 1 1 calc R . .
H9C H 0.6587 -0.0773 1.0862 0.181 Uiso 1 1 calc R . .

loop_
_atom_site_aniso_label
_atom_site_aniso_U_11
_atom_site_aniso_U_22
_atom_site_aniso_U_33
_atom_site_aniso_U_23
_atom_site_aniso_U_13
_atom_site_aniso_U_12
Ir1 0.0598(3) 0.0745(3) 0.0421(3) -0.00393(11) 0.00620(18) 0.00574(13)
Cl1 0.0745(15) 0.103(2) 0.0544(13) -0.0063(9) 0.0163(11) 0.0200(11)
O1 0.125(8) 0.183(13) 0.050(5) -0.002(4) 0.004(5) 0.034(6)
O2 0.124(7) 0.259(14) 0.109(8) -0.039(8) 0.004(6) 0.095(10)
N1 0.065(4) 0.090(5) 0.040(3) -0.003(3) 0.008(3) -0.009(4)
N2 0.080(5) 0.070(4) 0.047(4) 0.002(3) 0.016(3) -0.003(4)
C1 0.070(7) 0.107(10) 0.070(7) -0.011(5) 0.006(5) 0.007(5)
C2 0.052(4) 0.073(6) 0.044(4) -0.003(3) 0.009(4) 0.008(3)
C3 0.094(7) 0.136(11) 0.065(6) -0.029(6) -0.001(5) 0.046(8)
C4 0.071(5) 0.101(8) 0.043(4) -0.005(4) 0.003(4) -0.001(5)
C5 0.091(7) 0.100(7) 0.046(5) 0.005(5) 0.012(5) 0.002(6)
C6 0.074(5) 0.095(7) 0.058(5) -0.012(4) 0.022(4) -0.020(5)
C7 0.114(9) 0.094(8) 0.077(7) 0.005(6) 0.022(6) -0.021(8)
C8 0.088(7) 0.071(6) 0.080(6) 0.002(5) 0.022(5) -0.008(5)
C9 0.119(11) 0.108(11) 0.150(15) 0.003(9) 0.064(11) -0.013(8)

loop_
_atom_type_symbol
_atom_type_description
_atom_type_scat_dispersion_real
_atom_type_scat_dispersion_imag
_atom_type_scat_source
C C 0.0033 0.0016 'International Tables Vol C Tables 4.2.6.8 and 6.1.1.4'
H H 0.0000 0.0000 'International Tables Vol C Tables 4.2.6.8 and 6.1.1.4'
N N 0.0061 0.0033 'International Tables Vol C Tables 4.2.6.8 and 6.1.1.4'
O O 0.0106 0.0060 'International Tables Vol C Tables 4.2.6.8 and 6.1.1.4'
Cl Cl 0.1484 0.1585 'International Tables Vol C Tables 4.2.6.8 and 6.1.1.4'
Ir Ir -1.4442 7.9887 'International Tables Vol C Tables 4.2.6.8 and 6.1.1.4'

loop_
_geom_angle_atom_site_label_1
_geom_angle_atom_site_label_2
_geom_angle_atom_site_label_3
_geom_angle
_geom_angle_site_symmetry_1
_geom_angle_site_symmetry_3
_geom_angle_publ_flag
C3 Ir1 C1 91.2(5) . . ?
C3 Ir1 C2 91.6(4) . . ?
C1 Ir1 C2 175.8(4) . . ?
C3 Ir1 Cl1 177.5(4) . . ?
C1 Ir1 Cl1 91.1(4) . . ?
C2 Ir1 Cl1 86.1(2) . . ?
C2 N1 C6 127.0(8) . . ?
C2 N1 C4 111.7(8) . . ?
C6 N1 C4 121.3(7) . . ?
C2 N2 C5 112.3(9) . . ?
C2 N2 C8 127.9(8) . . ?
C5 N2 C8 119.7(7) . . ?
O1 C1 Ir1 178.6(14) . . ?
N1 C2 N2 110.7(8) . . ?
N1 C2 Ir1 123.3(7) . . ?
N2 C2 Ir1 126.0(7) . . ?
O2 C3 Ir1 177.9(14) . . ?
N1 C4 C5 102.2(7) . . ?
N1 C4 H4A 111.3 . . ?
C5 C4 H4A 111.3 . . ?
N1 C4 H4B 111.3 . . ?
C5 C4 H4B 111.3 . . ?
H4A C4 H4B 109.2 . . ?
N2 C5 C4 102.9(8) . . ?
N2 C5 H5A 111.2 . . ?
C4 C5 H5A 111.2 . . ?
N2 C5 H5B 111.2 . . ?
C4 C5 H5B 111.2 . . ?
H5A C5 H5B 109.1 . . ?
N1 C6 C7 114.1(9) . . ?
N1 C6 H6A 108.7 . . ?
C7 C6 H6A 108.7 . . ?
N1 C6 H6B 108.7 . . ?
C7 C6 H6B 108.7 . . ?
H6A C6 H6B 107.6 . . ?
C6 C7 H7A 109.5 . . ?
C6 C7 H7B 109.5 . . ?
H7A C7 H7B 109.5 . . ?
C6 C7 H7C 109.5 . . ?
H7A C7 H7C 109.5 . . ?
H7B C7 H7C 109.5 . . ?
N2 C8 C9 110.9(10) . . ?
N2 C8 H8A 109.5 . . ?
C9 C8 H8A 109.5 . . ?
N2 C8 H8B 109.5 . . ?
C9 C8 H8B 109.5 . . ?
H8A C8 H8B 108.0 . . ?
C8 C9 H9A 109.5 . . ?
C8 C9 H9B 109.5 . . ?
H9A C9 H9B 109.5 . . ?
C8 C9 H9C 109.5 . . ?
H9A C9 H9C 109.5 . . ?
H9B C9 H9C 109.5 . . ?

loop_
_geom_bond_atom_site_label_1
_geom_bond_atom_site_label_2
_geom_bond_distance
_geom_bond_site_symmetry_2
_geom_bond_publ_flag
Ir1 C3 1.766(11) . ?
Ir1 C1 1.883(14) . ?
Ir1 C2 2.110(9) . ?
Ir1 Cl1 2.352(2) . ?
O1 C1 1.132(17) . ?
O2 C3 1.174(13) . ?
N1 C2 1.293(11) . ?
N1 C6 1.453(12) . ?
N1 C4 1.477(10) . ?
N2 C2 1.299(12) . ?
N2 C5 1.454(12) . ?
N2 C8 1.465(14) . ?
C4 C5 1.494(15) . ?
C4 H4A 0.9700 . ?
C4 H4B 0.9700 . ?
C5 H5A 0.9700 . ?
C5 H5B 0.9700 . ?
C6 C7 1.455(18) . ?
C6 H6A 0.9700 . ?
C6 H6B 0.9700 . ?
C7 H7A 0.9600 . ?
C7 H7B 0.9600 . ?
C7 H7C 0.9600 . ?
C8 C9 1.482(16) . ?
C8 H8A 0.9700 . ?
C8 H8B 0.9700 . ?
C9 H9A 0.9600 . ?
C9 H9B 0.9600 . ?
C9 H9C 0.9600 . ?
